data_4073703
loop_
_publ_author_name
'Gatard, Sylvain'
'Guo, Chengyun'
'Foxman, Bruce M.'
'Ozerov, Oleg V.'

_publ_section_title
;
 Thioether, Dinitrogen, and Olefin Complexes of (PNP)Rh:&#x00A0; Kinetics
 and Thermodynamics of Exchange and Oxidative Addition Reactions
;
_journal_issue 25
_journal_name_full Organometallics
_journal_page_first 6066
_journal_paper_doi 10.1021/om700563k
_journal_volume 26
_journal_year 2007
_chemical_formula_moiety 'C56 H90 N4 O1 P4 Rh2'
_chemical_formula_sum 'C56 H90 N4 O P4 Rh2'
_chemical_formula_weight 1165.06
_space_group_IT_number 2
_symmetry_cell_setting triclinic
_symmetry_space_group_name_Hall '-P 1'
_symmetry_space_group_name_H-M 'P -1'
_atom_sites_solution_hydrogens geom
_atom_sites_solution_primary direct
_audit_creation_date 07-05-20
_audit_creation_method CRYSTALS_ver_12.84
_cell_angle_alpha 60.3685(13)
_cell_angle_beta 89.1379(15)
_cell_angle_gamma 66.7793(14)
_cell_formula_units_Z 2
_cell_length_a 13.6205(4)
_cell_length_b 16.6389(5)
_cell_length_c 16.7659(5)
_cell_measurement_reflns_used 9054
_cell_measurement_temperature 120
_cell_measurement_theta_max 30
_cell_measurement_theta_min 3
_cell_volume 2957.24(17)
_computing_cell_refinement 'SAINT (Siemens ,1995)'
_computing_data_collection 'SMART (Siemens, 1993)'
_computing_data_reduction 'SAINT (Siemens ,1995)'
_computing_molecular_graphics 'CAMERON (Watkin et al., 1996)'
_computing_publication_material 'CRYSTALS (Betteridge et al., 2003)'
_computing_structure_refinement 'CRYSTALS (Betteridge et al., 2003)'
_computing_structure_solution 'SHELXS 86 (Sheldrick, 1986)'
_diffrn_ambient_temperature 120
_diffrn_measured_fraction_theta_full 0.996
_diffrn_measured_fraction_theta_max 0.996
_diffrn_measurement_device_type 'KappaCCD ApexII'
_diffrn_measurement_method '\f & \w scans'
_diffrn_radiation_monochromator graphite
_diffrn_radiation_type 'Mo K\a'
_diffrn_radiation_wavelength 0.71073
_diffrn_reflns_av_R_equivalents 0.019
_diffrn_reflns_limit_h_max 19
_diffrn_reflns_limit_h_min -19
_diffrn_reflns_limit_k_max 23
_diffrn_reflns_limit_k_min -23
_diffrn_reflns_limit_l_max 23
_diffrn_reflns_limit_l_min -23
_diffrn_reflns_number 67729
_diffrn_reflns_theta_full 30.135
_diffrn_reflns_theta_max 30.135
_diffrn_reflns_theta_min 1.434
_diffrn_standards_number 0
_exptl_absorpt_coefficient_mu 0.705
_exptl_absorpt_correction_T_max 0.71
_exptl_absorpt_correction_T_min 0.68
_exptl_absorpt_correction_type multi-scan
_exptl_absorpt_process_details 'DENZO/SCALEPACK (Otwinowski & Minor, 1997)'
_exptl_crystal_colour red
_exptl_crystal_density_diffrn 1.308
_exptl_crystal_description prism
_exptl_crystal_F_000 1224.000
_exptl_crystal_size_max 0.55
_exptl_crystal_size_mid 0.54
_exptl_crystal_size_min 0.48
_refine_diff_density_max 0.81
_refine_diff_density_min -0.51
_refine_ls_extinction_method None
_refine_ls_goodness_of_fit_ref 0.9301
_refine_ls_hydrogen_treatment noref
_refine_ls_matrix_type full
_refine_ls_number_parameters 613
_refine_ls_number_reflns 17360
_refine_ls_number_restraints 0
_refine_ls_R_factor_all 0.0319
_refine_ls_R_factor_gt 0.0242
_refine_ls_shift/su_max 0.006251
_refine_ls_structure_factor_coef Fsqd
_refine_ls_weighting_details
;
 Method= Modified Sheldrick 
 w=1/[\s^2^(F^2^) + ( 0.02P)^2^ + 2.10P] 
 ,where P=(max(Fo^2^,0) + 2Fc^2^)/3 
;
_refine_ls_weighting_scheme calc
_refine_ls_wR_factor_all 0.0624
_refine_ls_wR_factor_gt 0.0578
_refine_ls_wR_factor_ref 0.0624
_reflns_limit_h_max 19
_reflns_limit_h_min -19
_reflns_limit_k_max 23
_reflns_limit_k_min -19
_reflns_limit_l_max 23
_reflns_limit_l_min 0
_reflns_number_gt 14881
_reflns_number_total 17409
_reflns_threshold_expression I>2.0\s(I)
_oxford_diffrn_Wilson_B_factor 1.34
_oxford_diffrn_Wilson_scale 10.78
_oxford_refine_ls_scale 0.31588(10)
_oxford_structure_analysis_title 'oz066 in P-1'
_cod_data_source_file om700563k-file001.cif
_cod_data_source_block Compound19a_finalcif
_cod_depositor_comments
;
The following automatic conversions were performed:

'_symmetry_cell_setting' value 'Triclinic' changed to 'triclinic'
according to /home/saulius/struct/CIF-dictionaries/cif_core.dic
dictionary named 'cif_core.dic' version 2.4.1 from 2010-06-29.

Automatic conversion script
Id: cif_fix_values 1715 2011-07-08 13:25:40Z adriana 
;
_cod_original_sg_symbol_H-M 'P -1 '
_cod_original_formula_sum 'C56 H90 N4 O1 P4 Rh2'
_cod_database_code 4073703

loop_
_symmetry_equiv_pos_as_xyz
x,y,z
-x,-y,-z

loop_
_atom_site_label
_atom_site_type_symbol
_atom_site_fract_x
_atom_site_fract_y
_atom_site_fract_z
_atom_site_U_iso_or_equiv
_atom_site_occupancy
_atom_site_adp_type
_atom_site_refinement_flags_occupancy
Rh1 Rh 0.045343(9) 0.231151(9) 0.510362(7) 0.0163 1.0000 Uani .
Rh2 Rh 0.238114(9) 0.225211(8) 0.260971(7) 0.0157 1.0000 Uani .
P1 P -0.12317(3) 0.35319(3) 0.41340(3) 0.0175 1.0000 Uani .
P2 P 0.19129(3) 0.12166(3) 0.63645(2) 0.0164 1.0000 Uani .
P3 P 0.28761(3) 0.34903(3) 0.23926(3) 0.0177 1.0000 Uani .
P4 P 0.20314(3) 0.10951(3) 0.24632(2) 0.0161 1.0000 Uani .
O1 O 0.30403(13) -0.22584(12) 1.11020(12) 0.0475 1.0000 Uani .
N1 N -0.03603(10) 0.24063(10) 0.61058(8) 0.0196 1.0000 Uani .
N2 N 0.12123(10) 0.22346(9) 0.41620(8) 0.0171 1.0000 Uani .
N3 N 0.16551(10) 0.22150(9) 0.35995(8) 0.0169 1.0000 Uani .
N4 N 0.31544(10) 0.23145(10) 0.15404(8) 0.0176 1.0000 Uani .
C1 C -0.20863(12) 0.33528(12) 0.49866(10) 0.0194 1.0000 Uani .
C2 C -0.32167(12) 0.36963(12) 0.47720(11) 0.0223 1.0000 Uani .
C3 C -0.37996(13) 0.34317(13) 0.54734(12) 0.0250 1.0000 Uani .
C4 C -0.32051(14) 0.27972(13) 0.64030(12) 0.0255 1.0000 Uani .
C5 C -0.20836(13) 0.24609(12) 0.66369(11) 0.0233 1.0000 Uani .
C6 C -0.14920(12) 0.27420(11) 0.59319(10) 0.0193 1.0000 Uani .
C7 C 0.02087(12) 0.22146(11) 0.69100(10) 0.0191 1.0000 Uani .
C8 C -0.02626(13) 0.26055(12) 0.74747(11) 0.0232 1.0000 Uani .
C9 C 0.03904(14) 0.24561(13) 0.82084(11) 0.0256 1.0000 Uani .
C10 C 0.15299(14) 0.19230(13) 0.84280(11) 0.0250 1.0000 Uani .
C11 C 0.19996(13) 0.15134(12) 0.78898(10) 0.0227 1.0000 Uani .
C12 C 0.13660(12) 0.16479(11) 0.71489(10) 0.0194 1.0000 Uani .
C13 C -0.50165(14) 0.37851(16) 0.52358(15) 0.0341 1.0000 Uani .
C14 C 0.22220(16) 0.18189(16) 0.91969(12) 0.0339 1.0000 Uani .
C15 C 0.31954(12) 0.38739(11) 0.12456(10) 0.0190 1.0000 Uani .
C16 C 0.32796(13) 0.47887(12) 0.06647(11) 0.0220 1.0000 Uani .
C17 C 0.34534(13) 0.50820(12) -0.02374(10) 0.0232 1.0000 Uani .
C18 C 0.35151(13) 0.44295(12) -0.05457(10) 0.0231 1.0000 Uani .
C19 C 0.34272(13) 0.35190(12) 0.00114(10) 0.0215 1.0000 Uani .
C20 C 0.32848(12) 0.31973(11) 0.09401(10) 0.0176 1.0000 Uani .
C21 C 0.35439(11) 0.14640(11) 0.14422(9) 0.0168 1.0000 Uani .
C22 C 0.44229(12) 0.11989(12) 0.10231(10) 0.0193 1.0000 Uani .
C23 C 0.48206(12) 0.02851(12) 0.10365(10) 0.0212 1.0000 Uani .
C24 C 0.43710(12) -0.04110(12) 0.14511(11) 0.0215 1.0000 Uani .
C25 C 0.34880(12) -0.01454(12) 0.18487(11) 0.0206 1.0000 Uani .
C26 C 0.30818(12) 0.07613(11) 0.18564(10) 0.0179 1.0000 Uani .
C27 C 0.35461(16) 0.60742(14) -0.08549(12) 0.0316 1.0000 Uani .
C28 C 0.48349(15) -0.14210(14) 0.14984(13) 0.0303 1.0000 Uani .
C29 C -0.14142(13) 0.48769(12) 0.35517(11) 0.0235 1.0000 Uani .
C30 C -0.25724(15) 0.57103(13) 0.29956(14) 0.0324 1.0000 Uani .
C31 C -0.10000(17) 0.50381(15) 0.42758(14) 0.0356 1.0000 Uani .
C32 C -0.18469(12) 0.34682(12) 0.32045(10) 0.0203 1.0000 Uani .
C33 C -0.12307(13) 0.36814(14) 0.24085(11) 0.0262 1.0000 Uani .
C34 C -0.18330(15) 0.24121(13) 0.36251(12) 0.0287 1.0000 Uani .
C35 C 0.32531(12) 0.12386(12) 0.63008(11) 0.0212 1.0000 Uani .
C36 C 0.31217(16) 0.23282(15) 0.59153(14) 0.0339 1.0000 Uani .
C37 C 0.38017(13) 0.08258(14) 0.56889(13) 0.0286 1.0000 Uani .
C38 C 0.22441(13) -0.01724(12) 0.69936(11) 0.0225 1.0000 Uani .
C39 C 0.11949(17) -0.02827(16) 0.72011(17) 0.0417 1.0000 Uani .
C40 C 0.31474(15) -0.08584(13) 0.78887(12) 0.0309 1.0000 Uani .
C41 C 0.18417(14) 0.46905(12) 0.22700(11) 0.0241 1.0000 Uani .
C42 C 0.16627(16) 0.45396(14) 0.32304(13) 0.0316 1.0000 Uani .
C43 C 0.07785(15) 0.50332(13) 0.16409(13) 0.0323 1.0000 Uani .
C44 C 0.41263(14) 0.30673(12) 0.32009(11) 0.0234 1.0000 Uani .
C45 C 0.45246(16) 0.38847(15) 0.29360(13) 0.0321 1.0000 Uani .
C46 C 0.50212(16) 0.21041(15) 0.32802(15) 0.0371 1.0000 Uani .
C47 C 0.21537(12) -0.01317(11) 0.34821(10) 0.0203 1.0000 Uani .
C48 C 0.33019(14) -0.07713(14) 0.41193(12) 0.0301 1.0000 Uani .
C49 C 0.12900(15) 0.00844(13) 0.40367(12) 0.0281 1.0000 Uani .
C50 C 0.06993(12) 0.16351(13) 0.16845(11) 0.0225 1.0000 Uani .
C51 C 0.04157(16) 0.27260(14) 0.08600(12) 0.0328 1.0000 Uani .
C52 C 0.06436(15) 0.09577(15) 0.13383(13) 0.0307 1.0000 Uani .
C53 C 0.3615(5) -0.3293(2) 1.1388(3) 0.0516 0.817(16) Uani P
C54 C 0.4667(2) -0.37882(19) 1.2083(2) 0.0536 1.0000 Uani .
C55 C 0.2054(4) -0.1714(2) 1.0409(2) 0.0459 0.817(16) Uani P
C56 C 0.1559(3) -0.0614(2) 1.0080(2) 0.0706 1.0000 Uani .
C531 C 0.4025(17) -0.3244(13) 1.1304(11) 0.045(4) 0.183(16) Uiso P
C551 C 0.246(2) -0.1593(16) 1.0298(14) 0.061(5) 0.183(16) Uiso P
H21 H -0.3599 0.4122 0.4131 0.0277 1.0000 Uiso .
H41 H -0.3579 0.2587 0.6894 0.0344 1.0000 Uiso .
H51 H -0.1710 0.2036 0.7281 0.0285 1.0000 Uiso .
H81 H -0.1037 0.2976 0.7350 0.0270 1.0000 Uiso .
H91 H 0.0047 0.2728 0.8576 0.0318 1.0000 Uiso .
H111 H 0.2774 0.1131 0.8031 0.0260 1.0000 Uiso .
H131 H -0.5333 0.3861 0.5718 0.0457 1.0000 Uiso .
H132 H -0.5339 0.4429 0.4653 0.0457 1.0000 Uiso .
H133 H -0.5144 0.3288 0.5187 0.0457 1.0000 Uiso .
H141 H 0.2911 0.1774 0.9050 0.0435 1.0000 Uiso .
H142 H 0.2333 0.1212 0.9778 0.0435 1.0000 Uiso .
H143 H 0.1859 0.2405 0.9248 0.0435 1.0000 Uiso .
H161 H 0.3216 0.5224 0.0893 0.0269 1.0000 Uiso .
H181 H 0.3622 0.4615 -0.1163 0.0254 1.0000 Uiso .
H191 H 0.3463 0.3105 -0.0235 0.0256 1.0000 Uiso .
H221 H 0.4748 0.1654 0.0726 0.0233 1.0000 Uiso .
H231 H 0.5420 0.0127 0.0754 0.0245 1.0000 Uiso .
H251 H 0.3152 -0.0595 0.2123 0.0260 1.0000 Uiso .
H271 H 0.3287 0.6334 -0.1497 0.0364 1.0000 Uiso .
H272 H 0.4291 0.5944 -0.0751 0.0364 1.0000 Uiso .
H273 H 0.3118 0.6568 -0.0704 0.0364 1.0000 Uiso .
H281 H 0.4265 -0.1610 0.1487 0.0372 1.0000 Uiso .
H282 H 0.5379 -0.1940 0.2065 0.0372 1.0000 Uiso .
H283 H 0.5154 -0.1350 0.0974 0.0372 1.0000 Uiso .
H291 H -0.0953 0.4954 0.3115 0.0282 1.0000 Uiso .
H301 H -0.2590 0.6371 0.2723 0.0342 1.0000 Uiso .
H302 H -0.3064 0.5648 0.3406 0.0342 1.0000 Uiso .
H303 H -0.2785 0.5631 0.2512 0.0342 1.0000 Uiso .
H311 H -0.1094 0.5728 0.3976 0.0444 1.0000 Uiso .
H312 H -0.1403 0.4913 0.4755 0.0444 1.0000 Uiso .
H313 H -0.0244 0.4574 0.4547 0.0444 1.0000 Uiso .
H321 H -0.2587 0.3983 0.2954 0.0230 1.0000 Uiso .
H331 H -0.1554 0.3647 0.1936 0.0302 1.0000 Uiso .
H332 H -0.1271 0.4350 0.2144 0.0302 1.0000 Uiso .
H333 H -0.0485 0.3180 0.2652 0.0302 1.0000 Uiso .
H341 H -0.2150 0.2384 0.3144 0.0345 1.0000 Uiso .
H342 H -0.2243 0.2307 0.4100 0.0345 1.0000 Uiso .
H343 H -0.1098 0.1888 0.3892 0.0345 1.0000 Uiso .
H351 H 0.3705 0.0799 0.6919 0.0250 1.0000 Uiso .
H361 H 0.3820 0.2326 0.5887 0.0446 1.0000 Uiso .
H362 H 0.2804 0.2558 0.6317 0.0446 1.0000 Uiso .
H363 H 0.2659 0.2780 0.5301 0.0446 1.0000 Uiso .
H371 H 0.4493 0.0838 0.5658 0.0353 1.0000 Uiso .
H372 H 0.3904 0.0137 0.5957 0.0353 1.0000 Uiso .
H373 H 0.3348 0.1247 0.5072 0.0353 1.0000 Uiso .
H381 H 0.2486 -0.0403 0.6577 0.0278 1.0000 Uiso .
H391 H 0.1353 -0.0992 0.7524 0.0504 1.0000 Uiso .
H392 H 0.0905 -0.0013 0.7583 0.0504 1.0000 Uiso .
H393 H 0.0672 0.0088 0.6626 0.0504 1.0000 Uiso .
H401 H 0.3269 -0.1554 0.8169 0.0326 1.0000 Uiso .
H402 H 0.2932 -0.0640 0.8318 0.0326 1.0000 Uiso .
H403 H 0.3804 -0.0808 0.7737 0.0326 1.0000 Uiso .
H411 H 0.2088 0.5208 0.1969 0.0290 1.0000 Uiso .
H421 H 0.1127 0.5170 0.3143 0.0398 1.0000 Uiso .
H422 H 0.2333 0.4333 0.3605 0.0398 1.0000 Uiso .
H423 H 0.1418 0.4022 0.3539 0.0398 1.0000 Uiso .
H431 H 0.0231 0.5652 0.1567 0.0337 1.0000 Uiso .
H432 H 0.0904 0.5152 0.1042 0.0337 1.0000 Uiso .
H433 H 0.0539 0.4509 0.1923 0.0337 1.0000 Uiso .
H441 H 0.3967 0.2872 0.3805 0.0282 1.0000 Uiso .
H451 H 0.5167 0.3603 0.3387 0.0411 1.0000 Uiso .
H452 H 0.3969 0.4460 0.2925 0.0411 1.0000 Uiso .
H453 H 0.4686 0.4100 0.2331 0.0411 1.0000 Uiso .
H461 H 0.5673 0.1874 0.3694 0.0405 1.0000 Uiso .
H462 H 0.5161 0.2263 0.2676 0.0405 1.0000 Uiso .
H463 H 0.4788 0.1576 0.3521 0.0405 1.0000 Uiso .
H471 H 0.2028 -0.0514 0.3257 0.0240 1.0000 Uiso .
H481 H 0.3349 -0.1399 0.4639 0.0307 1.0000 Uiso .
H482 H 0.3442 -0.0393 0.4342 0.0307 1.0000 Uiso .
H483 H 0.3828 -0.0920 0.3773 0.0307 1.0000 Uiso .
H491 H 0.1359 -0.0551 0.4560 0.0327 1.0000 Uiso .
H492 H 0.1396 0.0480 0.4255 0.0327 1.0000 Uiso .
H493 H 0.0579 0.0458 0.3640 0.0327 1.0000 Uiso .
H501 H 0.0156 0.1692 0.2042 0.0262 1.0000 Uiso .
H511 H -0.0268 0.2999 0.0463 0.0337 1.0000 Uiso .
H512 H 0.0368 0.3153 0.1094 0.0337 1.0000 Uiso .
H513 H 0.0971 0.2703 0.0511 0.0337 1.0000 Uiso .
H521 H -0.0059 0.1280 0.0945 0.0401 1.0000 Uiso .
H522 H 0.0763 0.0304 0.1863 0.0401 1.0000 Uiso .
H523 H 0.1192 0.0868 0.0992 0.0401 1.0000 Uiso .
H531 H 0.3180 -0.3640 1.1676 0.0624 0.8165 Uiso .
H532 H 0.3776 -0.3341 1.0855 0.0624 0.8165 Uiso .
H541 H 0.5056 -0.4494 1.2276 0.0682 0.8165 Uiso .
H542 H 0.4507 -0.3742 1.2616 0.0682 0.8165 Uiso .
H543 H 0.5103 -0.3442 1.1796 0.0682 0.8165 Uiso .
H551 H 0.1554 -0.1986 1.0674 0.0551 0.8165 Uiso .
H552 H 0.2213 -0.1793 0.9891 0.0551 0.8165 Uiso .
H561 H 0.0901 -0.0258 0.9618 0.0796 0.8165 Uiso .
H562 H 0.1397 -0.0532 1.0596 0.0796 0.8165 Uiso .
H563 H 0.2056 -0.0338 0.9813 0.0796 0.8165 Uiso .
H5311 H 0.3749 -0.3657 1.1242 0.0535 0.1835 Uiso .
H5312 H 0.4434 -0.3048 1.0840 0.0535 0.1835 Uiso .
H5411 H 0.5240 -0.4373 1.2120 0.0682 0.1835 Uiso .
H5412 H 0.4285 -0.4010 1.2564 0.0682 0.1835 Uiso .
H5413 H 0.4970 -0.3400 1.2162 0.0682 0.1835 Uiso .
H5511 H 0.2946 -0.1419 0.9905 0.0733 0.1835 Uiso .
H5512 H 0.2147 -0.1917 1.0123 0.0733 0.1835 Uiso .
H5611 H 0.1216 -0.0210 0.9429 0.0796 0.1835 Uiso .
H5612 H 0.1837 -0.0249 1.0226 0.0796 0.1835 Uiso .
H5613 H 0.1037 -0.0747 1.0444 0.0796 0.1835 Uiso .

loop_
_atom_site_aniso_label
_atom_site_aniso_U_11
_atom_site_aniso_U_22
_atom_site_aniso_U_33
_atom_site_aniso_U_23
_atom_site_aniso_U_13
_atom_site_aniso_U_12
Rh1 0.01470(5) 0.01967(5) 0.01305(5) -0.00939(4) 0.00388(4) -0.00550(4)
Rh2 0.02026(5) 0.01583(5) 0.01334(5) -0.00841(4) 0.00707(4) -0.00941(4)
P1 0.01529(15) 0.02017(17) 0.01534(15) -0.00967(14) 0.00318(12) -0.00601(13)
P2 0.01547(15) 0.01784(16) 0.01452(15) -0.00875(13) 0.00342(12) -0.00589(13)
P3 0.02377(17) 0.01630(16) 0.01453(15) -0.00837(13) 0.00591(13) -0.01017(14)
P4 0.01792(15) 0.01696(16) 0.01491(15) -0.00857(13) 0.00598(12) -0.00899(13)
O1 0.0467(9) 0.0418(8) 0.0584(10) -0.0294(8) 0.0012(7) -0.0196(7)
N1 0.0159(5) 0.0255(6) 0.0154(5) -0.0119(5) 0.0051(4) -0.0061(5)
N2 0.0166(5) 0.0180(5) 0.0156(5) -0.0092(4) 0.0028(4) -0.0064(4)
N3 0.0189(5) 0.0167(5) 0.0162(5) -0.0088(4) 0.0047(4) -0.0087(4)
N4 0.0243(6) 0.0188(6) 0.0156(5) -0.0105(5) 0.0099(4) -0.0132(5)
C1 0.0178(6) 0.0211(7) 0.0200(6) -0.0121(6) 0.0057(5) -0.0075(5)
C2 0.0180(6) 0.0256(7) 0.0256(7) -0.0158(6) 0.0055(5) -0.0089(6)
C3 0.0198(7) 0.0288(8) 0.0357(8) -0.0224(7) 0.0119(6) -0.0122(6)
C4 0.0267(7) 0.0270(8) 0.0324(8) -0.0198(7) 0.0172(6) -0.0154(6)
C5 0.0262(7) 0.0238(7) 0.0213(7) -0.0129(6) 0.0105(6) -0.0114(6)
C6 0.0185(6) 0.0205(6) 0.0202(6) -0.0132(6) 0.0067(5) -0.0067(5)
C7 0.0206(6) 0.0185(6) 0.0152(6) -0.0088(5) 0.0046(5) -0.0062(5)
C8 0.0231(7) 0.0240(7) 0.0204(7) -0.0133(6) 0.0060(5) -0.0066(6)
C9 0.0318(8) 0.0271(8) 0.0207(7) -0.0161(6) 0.0085(6) -0.0110(6)
C10 0.0305(8) 0.0285(8) 0.0169(6) -0.0129(6) 0.0049(6) -0.0128(6)
C11 0.0229(7) 0.0249(7) 0.0172(6) -0.0107(6) 0.0030(5) -0.0086(6)
C12 0.0212(6) 0.0198(6) 0.0154(6) -0.0098(5) 0.0047(5) -0.0068(5)
C13 0.0212(7) 0.0460(11) 0.0471(11) -0.0305(9) 0.0153(7) -0.0183(7)
C14 0.0366(9) 0.0487(11) 0.0235(8) -0.0238(8) 0.0066(7) -0.0191(8)
C15 0.0238(7) 0.0201(6) 0.0140(6) -0.0078(5) 0.0051(5) -0.0121(5)
C16 0.0274(7) 0.0215(7) 0.0185(6) -0.0087(6) 0.0047(5) -0.0146(6)
C17 0.0251(7) 0.0226(7) 0.0160(6) -0.0037(5) 0.0032(5) -0.0139(6)
C18 0.0243(7) 0.0258(7) 0.0133(6) -0.0061(6) 0.0041(5) -0.0117(6)
C19 0.0251(7) 0.0238(7) 0.0151(6) -0.0096(6) 0.0055(5) -0.0116(6)
C20 0.0190(6) 0.0185(6) 0.0143(6) -0.0073(5) 0.0042(5) -0.0094(5)
C21 0.0185(6) 0.0183(6) 0.0139(6) -0.0087(5) 0.0040(5) -0.0084(5)
C22 0.0191(6) 0.0227(7) 0.0165(6) -0.0101(5) 0.0056(5) -0.0100(5)
C23 0.0186(6) 0.0236(7) 0.0190(6) -0.0118(6) 0.0055(5) -0.0067(5)
C24 0.0220(7) 0.0213(7) 0.0210(7) -0.0130(6) 0.0056(5) -0.0070(6)
C25 0.0229(7) 0.0210(7) 0.0211(7) -0.0123(6) 0.0069(5) -0.0109(6)
C26 0.0187(6) 0.0203(6) 0.0171(6) -0.0110(5) 0.0062(5) -0.0095(5)
C27 0.0403(9) 0.0296(8) 0.0211(7) -0.0052(6) 0.0058(7) -0.0231(8)
C28 0.0336(8) 0.0246(8) 0.0348(9) -0.0194(7) 0.0139(7) -0.0102(7)
C29 0.0227(7) 0.0229(7) 0.0250(7) -0.0127(6) 0.0055(6) -0.0100(6)
C30 0.0276(8) 0.0216(8) 0.0364(9) -0.0109(7) -0.0005(7) -0.0063(6)
C31 0.0393(10) 0.0317(9) 0.0400(10) -0.0229(8) 0.0021(8) -0.0142(8)
C32 0.0190(6) 0.0220(7) 0.0165(6) -0.0093(5) 0.0015(5) -0.0071(5)
C33 0.0235(7) 0.0338(8) 0.0182(7) -0.0134(6) 0.0032(6) -0.0104(6)
C34 0.0351(9) 0.0259(8) 0.0254(8) -0.0134(7) 0.0038(7) -0.0139(7)
C35 0.0183(6) 0.0235(7) 0.0206(7) -0.0107(6) 0.0039(5) -0.0096(5)
C36 0.0395(10) 0.0334(9) 0.0386(10) -0.0191(8) 0.0157(8) -0.0251(8)
C37 0.0203(7) 0.0359(9) 0.0320(8) -0.0204(7) 0.0103(6) -0.0117(7)
C38 0.0248(7) 0.0207(7) 0.0239(7) -0.0126(6) 0.0065(6) -0.0109(6)
C39 0.0337(9) 0.0337(10) 0.0587(13) -0.0193(9) 0.0127(9) -0.0228(8)
C40 0.0360(9) 0.0207(7) 0.0249(8) -0.0067(6) 0.0014(7) -0.0099(7)
C41 0.0317(8) 0.0167(6) 0.0242(7) -0.0106(6) 0.0097(6) -0.0114(6)
C42 0.0438(10) 0.0249(8) 0.0309(8) -0.0183(7) 0.0163(7) -0.0151(7)
C43 0.0292(8) 0.0200(7) 0.0351(9) -0.0102(7) 0.0032(7) -0.0057(6)
C44 0.0296(7) 0.0236(7) 0.0174(6) -0.0109(6) 0.0029(6) -0.0120(6)
C45 0.0383(9) 0.0355(9) 0.0289(8) -0.0168(7) 0.0045(7) -0.0225(8)
C46 0.0310(9) 0.0308(9) 0.0395(10) -0.0185(8) -0.0044(8) -0.0048(7)
C47 0.0233(7) 0.0177(6) 0.0189(6) -0.0080(5) 0.0051(5) -0.0105(5)
C48 0.0263(8) 0.0275(8) 0.0229(7) -0.0070(6) 0.0018(6) -0.0084(6)
C49 0.0320(8) 0.0261(8) 0.0236(7) -0.0091(6) 0.0129(6) -0.0163(7)
C50 0.0203(6) 0.0270(7) 0.0181(6) -0.0111(6) 0.0040(5) -0.0098(6)
C51 0.0344(9) 0.0277(8) 0.0220(7) -0.0073(7) 0.0003(7) -0.0088(7)
C52 0.0286(8) 0.0414(10) 0.0304(8) -0.0214(8) 0.0056(7) -0.0198(7)
C53 0.055(3) 0.0345(14) 0.066(2) -0.0255(14) 0.0002(17) -0.0225(14)
C54 0.0429(12) 0.0430(12) 0.0845(19) -0.0424(13) 0.0127(12) -0.0163(10)
C55 0.050(2) 0.0467(16) 0.0408(15) -0.0196(13) 0.0032(13) -0.0263(14)
C56 0.0616(17) 0.0577(17) 0.080(2) -0.0405(16) -0.0048(15) -0.0091(14)

loop_
_atom_type_symbol
_atom_type_scat_dispersion_real
_atom_type_scat_dispersion_imag
_atom_type_scat_Cromer_Mann_a1
_atom_type_scat_Cromer_Mann_b1
_atom_type_scat_Cromer_Mann_a2
_atom_type_scat_Cromer_Mann_b2
_atom_type_scat_Cromer_Mann_a3
_atom_type_scat_Cromer_Mann_b3
_atom_type_scat_Cromer_Mann_a4
_atom_type_scat_Cromer_Mann_b4
_atom_type_scat_Cromer_Mann_c
_atom_type_scat_source
Rh -1.1178 0.9187 19.2957 0.7515 14.3501 8.2176 4.7343 25.8749 1.2892 98.6062 5.3280 'International Tables Vol C 4.2.6.8 and 6.1.1.4'
C 0.0033 0.0016 2.3100 20.8439 1.0200 10.2075 1.5886 0.5687 0.8650 51.6512 0.2156 'International Tables Vol C 4.2.6.8 and 6.1.1.4'
H 0.0000 0.0000 0.4930 10.5109 0.3229 26.1257 0.1402 3.1424 0.0408 57.7998 0.0030 'International Tables Vol C 4.2.6.8 and 6.1.1.4'
N 0.0061 0.0033 12.2126 0.0057 3.1322 9.8933 2.0125 28.9975 1.1663 0.5826 -11.5290 'International Tables Vol C 4.2.6.8 and 6.1.1.4'
O 0.0106 0.0060 3.0485 13.2771 2.2868 5.7011 1.5463 0.3239 0.8670 32.9089 0.2508 'International Tables Vol C 4.2.6.8 and 6.1.1.4'
P 0.1023 0.0942 6.4345 1.9067 4.1791 27.1570 1.7800 0.5260 1.4908 68.1645 1.1149 'International Tables Vol C 4.2.6.8 and 6.1.1.4'

loop_
_geom_angle_atom_site_label_1
_geom_angle_atom_site_label_2
_geom_angle_atom_site_label_3
_geom_angle
_geom_angle_publ_flag
P1 Rh1 P2 163.623(14) yes
P1 Rh1 N1 82.18(4) yes
P2 Rh1 N1 81.98(4) yes
P1 Rh1 N2 97.61(4) yes
P2 Rh1 N2 98.19(4) yes
N1 Rh1 N2 179.52(5) yes
P3 Rh2 P4 164.749(14) yes
P3 Rh2 N3 96.54(4) yes
P4 Rh2 N3 98.42(4) yes
P3 Rh2 N4 82.70(4) yes
P4 Rh2 N4 82.32(4) yes
N3 Rh2 N4 179.14(5) yes
Rh1 P1 C1 100.22(5) yes
Rh1 P1 C29 114.29(5) yes
C1 P1 C29 107.92(7) yes
Rh1 P1 C32 122.43(5) yes
C1 P1 C32 105.74(7) yes
C29 P1 C32 105.09(7) yes
Rh1 P2 C12 99.34(5) yes
Rh1 P2 C35 122.30(5) yes
C12 P2 C35 106.46(7) yes
Rh1 P2 C38 116.42(5) yes
C12 P2 C38 106.12(7) yes
C35 P2 C38 104.61(7) yes
Rh2 P3 C15 100.29(5) yes
Rh2 P3 C41 119.44(5) yes
C15 P3 C41 105.28(7) yes
Rh2 P3 C44 117.06(5) yes
C15 P3 C44 106.52(7) yes
C41 P3 C44 106.65(8) yes
Rh2 P4 C26 99.68(5) yes
Rh2 P4 C47 123.13(5) yes
C26 P4 C47 106.73(7) yes
Rh2 P4 C50 115.46(5) yes
C26 P4 C50 106.57(7) yes
C47 P4 C50 103.89(7) yes
C53 O1 C55 113.8(3) yes
C531 O1 C551 121.5(11) yes
Rh1 N1 C6 118.93(9) yes
Rh1 N1 C7 119.21(10) yes
C6 N1 C7 121.66(12) yes
Rh1 N2 N3 178.16(12) yes
Rh2 N3 N2 177.25(12) yes
Rh2 N4 C20 119.14(9) yes
Rh2 N4 C21 118.70(9) yes
C20 N4 C21 122.16(12) yes
P1 C1 C2 125.15(12) yes
P1 C1 C6 113.82(11) yes
C2 C1 C6 120.83(14) yes
C1 C2 C3 121.77(15) yes
C1 C2 H21 119.1 no
C3 C2 H21 119.1 no
C2 C3 C4 117.23(14) yes
C2 C3 C13 121.46(16) yes
C4 C3 C13 121.28(15) yes
C3 C4 C5 122.19(15) yes
C3 C4 H41 118.9 no
C5 C4 H41 118.9 no
C4 C5 C6 120.89(14) yes
C4 C5 H51 119.6 no
C6 C5 H51 119.6 no
C1 C6 C5 117.02(13) yes
C1 C6 N1 118.39(13) yes
C5 C6 N1 124.47(14) yes
N1 C7 C8 125.29(13) yes
N1 C7 C12 117.88(13) yes
C8 C7 C12 116.64(13) yes
C7 C8 C9 120.83(14) yes
C7 C8 H81 119.6 no
C9 C8 H81 119.6 no
C8 C9 C10 122.57(14) yes
C8 C9 H91 118.7 no
C10 C9 H91 118.7 no
C9 C10 C11 116.96(14) yes
C9 C10 C14 121.44(15) yes
C11 C10 C14 121.58(15) yes
C10 C11 C12 121.85(14) yes
C10 C11 H111 119.1 no
C12 C11 H111 119.1 no
P2 C12 C7 114.03(10) yes
P2 C12 C11 124.73(12) yes
C7 C12 C11 121.10(14) yes
C3 C13 H131 109.5 no
C3 C13 H132 109.5 no
H131 C13 H132 109.5 no
C3 C13 H133 109.5 no
H131 C13 H133 109.5 no
H132 C13 H133 109.5 no
C10 C14 H141 109.5 no
C10 C14 H142 109.5 no
H141 C14 H142 109.5 no
C10 C14 H143 109.5 no
H141 C14 H143 109.5 no
H142 C14 H143 109.5 no
P3 C15 C16 124.21(12) yes
P3 C15 C20 114.41(11) yes
C16 C15 C20 121.25(13) yes
C15 C16 C17 121.99(14) yes
C15 C16 H161 119.0 no
C17 C16 H161 119.0 no
C16 C17 C18 116.75(14) yes
C16 C17 C27 121.22(15) yes
C18 C17 C27 122.02(14) yes
C17 C18 C19 122.67(14) yes
C17 C18 H181 118.7 no
C19 C18 H181 118.7 no
C18 C19 C20 121.05(14) yes
C18 C19 H191 119.5 no
C20 C19 H191 119.5 no
C15 C20 C19 116.25(13) yes
C15 C20 N4 118.46(12) yes
C19 C20 N4 125.15(13) yes
N4 C21 C22 125.21(13) yes
N4 C21 C26 118.02(12) yes
C22 C21 C26 116.59(13) yes
C21 C22 C23 121.10(14) yes
C21 C22 H221 119.4 no
C23 C22 H221 119.4 no
C22 C23 C24 122.30(14) yes
C22 C23 H231 118.8 no
C24 C23 H231 118.8 no
C23 C24 C25 117.01(14) yes
C23 C24 C28 122.05(14) yes
C25 C24 C28 120.91(15) yes
C24 C25 C26 121.85(14) yes
C24 C25 H251 119.1 no
C26 C25 H251 119.1 no
P4 C26 C21 114.33(11) yes
P4 C26 C25 124.34(11) yes
C21 C26 C25 121.13(13) yes
C17 C27 H271 109.5 no
C17 C27 H272 109.5 no
H271 C27 H272 109.5 no
C17 C27 H273 109.5 no
H271 C27 H273 109.5 no
H272 C27 H273 109.5 no
C24 C28 H281 109.5 no
C24 C28 H282 109.5 no
H281 C28 H282 109.5 no
C24 C28 H283 109.5 no
H281 C28 H283 109.5 no
H282 C28 H283 109.5 no
P1 C29 C30 115.24(12) yes
P1 C29 C31 109.59(12) yes
C30 C29 C31 111.09(14) yes
P1 C29 H291 106.8 no
C30 C29 H291 106.8 no
C31 C29 H291 106.8 no
C29 C30 H301 109.5 no
C29 C30 H302 109.5 no
H301 C30 H302 109.5 no
C29 C30 H303 109.5 no
H301 C30 H303 109.5 no
H302 C30 H303 109.5 no
C29 C31 H311 109.5 no
C29 C31 H312 109.5 no
H311 C31 H312 109.5 no
C29 C31 H313 109.5 no
H311 C31 H313 109.5 no
H312 C31 H313 109.5 no
P1 C32 C33 110.27(10) yes
P1 C32 C34 109.85(10) yes
C33 C32 C34 110.93(14) yes
P1 C32 H321 108.6 no
C33 C32 H321 108.6 no
C34 C32 H321 108.6 no
C32 C33 H331 109.5 no
C32 C33 H332 109.5 no
H331 C33 H332 109.5 no
C32 C33 H333 109.5 no
H331 C33 H333 109.5 no
H332 C33 H333 109.5 no
C32 C34 H341 109.5 no
C32 C34 H342 109.5 no
H341 C34 H342 109.5 no
C32 C34 H343 109.5 no
H341 C34 H343 109.5 no
H342 C34 H343 109.5 no
P2 C35 C36 110.56(11) yes
P2 C35 C37 109.74(11) yes
C36 C35 C37 110.99(14) yes
P2 C35 H351 108.5 no
C36 C35 H351 108.5 no
C37 C35 H351 108.5 no
C35 C36 H361 109.5 no
C35 C36 H362 109.5 no
H361 C36 H362 109.5 no
C35 C36 H363 109.5 no
H361 C36 H363 109.5 no
H362 C36 H363 109.5 no
C35 C37 H371 109.5 no
C35 C37 H372 109.5 no
H371 C37 H372 109.5 no
C35 C37 H373 109.5 no
H371 C37 H373 109.5 no
H372 C37 H373 109.5 no
P2 C38 C39 108.61(12) yes
P2 C38 C40 114.48(11) yes
C39 C38 C40 110.94(15) yes
P2 C38 H381 107.5 no
C39 C38 H381 107.5 no
C40 C38 H381 107.5 no
C38 C39 H391 109.5 no
C38 C39 H392 109.5 no
H391 C39 H392 109.5 no
C38 C39 H393 109.5 no
H391 C39 H393 109.5 no
H392 C39 H393 109.5 no
C38 C40 H401 109.5 no
C38 C40 H402 109.5 no
H401 C40 H402 109.5 no
C38 C40 H403 109.5 no
H401 C40 H403 109.5 no
H402 C40 H403 109.5 no
P3 C41 C42 111.60(11) yes
P3 C41 C43 107.91(11) yes
C42 C41 C43 111.17(15) yes
P3 C41 H411 108.7 no
C42 C41 H411 108.7 no
C43 C41 H411 108.7 no
C41 C42 H421 109.5 no
C41 C42 H422 109.5 no
H421 C42 H422 109.5 no
C41 C42 H423 109.5 no
H421 C42 H423 109.5 no
H422 C42 H423 109.5 no
C41 C43 H431 109.5 no
C41 C43 H432 109.5 no
H431 C43 H432 109.5 no
C41 C43 H433 109.5 no
H431 C43 H433 109.5 no
H432 C43 H433 109.5 no
P3 C44 C45 115.09(11) yes
P3 C44 C46 108.15(11) yes
C45 C44 C46 111.00(15) yes
P3 C44 H441 107.4 no
C45 C44 H441 107.4 no
C46 C44 H441 107.4 no
C44 C45 H451 109.5 no
C44 C45 H452 109.5 no
H451 C45 H452 109.5 no
C44 C45 H453 109.5 no
H451 C45 H453 109.5 no
H452 C45 H453 109.5 no
C44 C46 H461 109.5 no
C44 C46 H462 109.5 no
H461 C46 H462 109.5 no
C44 C46 H463 109.5 no
H461 C46 H463 109.5 no
H462 C46 H463 109.5 no
P4 C47 C48 110.67(11) yes
P4 C47 C49 110.01(11) yes
C48 C47 C49 110.27(13) yes
P4 C47 H471 108.6 no
C48 C47 H471 108.6 no
C49 C47 H471 108.6 no
C47 C48 H481 109.5 no
C47 C48 H482 109.5 no
H481 C48 H482 109.5 no
C47 C48 H483 109.5 no
H481 C48 H483 109.5 no
H482 C48 H483 109.5 no
C47 C49 H491 109.5 no
C47 C49 H492 109.5 no
H491 C49 H492 109.5 no
C47 C49 H493 109.5 no
H491 C49 H493 109.5 no
H492 C49 H493 109.5 no
P4 C50 C51 109.83(12) yes
P4 C50 C52 114.00(11) yes
C51 C50 C52 111.17(14) yes
P4 C50 H501 107.2 no
C51 C50 H501 107.2 no
C52 C50 H501 107.2 no
C50 C51 H511 109.5 no
C50 C51 H512 109.5 no
H511 C51 H512 109.5 no
C50 C51 H513 109.5 no
H511 C51 H513 109.5 no
H512 C51 H513 109.5 no
C50 C52 H521 109.5 no
C50 C52 H522 109.5 no
H521 C52 H522 109.5 no
C50 C52 H523 109.5 no
H521 C52 H523 109.5 no
H522 C52 H523 109.5 no
O1 C53 C54 109.8(3) yes
O1 C53 H531 109.4 no
C54 C53 H531 109.4 no
O1 C53 H532 109.4 no
C54 C53 H532 109.4 no
H531 C53 H532 109.5 no
C53 C54 H541 109.5 no
C531 C54 H541 113.4 no
C53 C54 H542 109.5 no
H541 C54 H542 109.5 no
C53 C54 H543 109.5 no
H541 C54 H543 109.5 no
H542 C54 H543 109.5 no
C531 C54 H5411 109.5 no
C531 C54 H5412 109.5 no
C531 C54 H5413 109.5 no
H5411 C54 H5412 109.5 no
H5411 C54 H5413 109.5 no
H5412 C54 H5413 109.5 no
O1 C55 C56 110.2(3) yes
O1 C55 H551 109.3 no
C56 C55 H551 109.3 no
O1 C55 H552 109.3 no
C56 C55 H552 109.3 no
H551 C55 H552 109.5 no
C55 C56 H561 109.5 no
C55 C56 H562 109.5 no
H561 C56 H562 109.5 no
C55 C56 H563 109.5 no
H561 C56 H563 109.5 no
H562 C56 H563 109.5 no
C551 C56 H5611 109.5 no
C551 C56 H5612 109.5 no
C551 C56 H5613 109.5 no
H5611 C56 H5612 109.5 no
H5611 C56 H5613 109.5 no
H5612 C56 H5613 109.5 no
O1 C531 C54 117.7(12) yes
O1 C531 H5311 107.4 no
C54 C531 H5311 107.4 no
O1 C531 H5312 107.4 no
C54 C531 H5312 107.4 no
H5311 C531 H5312 109.5 no
C56 C551 O1 122.2(14) yes
C56 C551 H552 106.0 no
O1 C551 H552 120.8 no
C56 C551 H5511 106.2 no
O1 C551 H5511 106.2 no
H552 C551 H5511 89.4 no
C56 C551 H5512 106.2 no
O1 C551 H5512 106.2 no
H5511 C551 H5512 109.5 no

loop_
_geom_bond_atom_site_label_1
_geom_bond_atom_site_label_2
_geom_bond_distance
_geom_bond_publ_flag
Rh1 P1 2.2818(4) yes
Rh1 P2 2.2808(4) yes
Rh1 N1 2.0358(12) yes
Rh1 N2 1.9035(12) yes
Rh2 P3 2.2755(4) yes
Rh2 P4 2.2777(4) yes
Rh2 N3 1.9060(12) yes
Rh2 N4 2.0444(12) yes
P1 C1 1.8136(15) yes
P1 C29 1.8524(17) yes
P1 C32 1.8479(15) yes
P2 C12 1.8115(15) yes
P2 C35 1.8406(15) yes
P2 C38 1.8545(16) yes
P3 C15 1.8096(15) yes
P3 C41 1.8437(16) yes
P3 C44 1.8474(16) yes
P4 C26 1.8108(15) yes
P4 C47 1.8452(15) yes
P4 C50 1.8520(15) yes
O1 C53 1.392(3) yes
O1 C55 1.422(4) yes
O1 C531 1.527(16) yes
O1 C551 1.237(19) yes
N1 C6 1.3952(18) yes
N1 C7 1.3899(18) yes
N2 N3 1.1190(17) yes
N4 C20 1.3930(18) yes
N4 C21 1.3953(18) yes
C1 C2 1.395(2) yes
C1 C6 1.413(2) yes
C2 C3 1.394(2) yes
C2 H21 0.950 no
C3 C4 1.391(2) yes
C3 C13 1.507(2) yes
C4 C5 1.388(2) yes
C4 H41 0.950 no
C5 C6 1.410(2) yes
C5 H51 0.950 no
C7 C8 1.412(2) yes
C7 C12 1.417(2) yes
C8 C9 1.386(2) yes
C8 H81 0.950 no
C9 C10 1.393(2) yes
C9 H91 0.950 no
C10 C11 1.391(2) yes
C10 C14 1.506(2) yes
C11 C12 1.394(2) yes
C11 H111 0.950 no
C13 H131 0.950 no
C13 H132 0.950 no
C13 H133 0.950 no
C14 H141 0.950 no
C14 H142 0.950 no
C14 H143 0.950 no
C15 C16 1.395(2) yes
C15 C20 1.416(2) yes
C16 C17 1.390(2) yes
C16 H161 0.950 no
C17 C18 1.391(2) yes
C17 C27 1.511(2) yes
C18 C19 1.386(2) yes
C18 H181 0.950 no
C19 C20 1.4133(19) yes
C19 H191 0.950 no
C21 C22 1.409(2) yes
C21 C26 1.418(2) yes
C22 C23 1.387(2) yes
C22 H221 0.950 no
C23 C24 1.396(2) yes
C23 H231 0.950 no
C24 C25 1.391(2) yes
C24 C28 1.504(2) yes
C25 C26 1.394(2) yes
C25 H251 0.950 no
C27 H271 0.950 no
C27 H272 0.950 no
C27 H273 0.950 no
C28 H281 0.950 no
C28 H282 0.950 no
C28 H283 0.950 no
C29 C30 1.524(2) yes
C29 C31 1.525(2) yes
C29 H291 0.950 no
C30 H301 0.950 no
C30 H302 0.950 no
C30 H303 0.950 no
C31 H311 0.950 no
C31 H312 0.950 no
C31 H313 0.950 no
C32 C33 1.531(2) yes
C32 C34 1.528(2) yes
C32 H321 0.950 no
C33 H331 0.950 no
C33 H332 0.950 no
C33 H333 0.950 no
C34 H341 0.950 no
C34 H342 0.950 no
C34 H343 0.950 no
C35 C36 1.525(2) yes
C35 C37 1.533(2) yes
C35 H351 0.950 no
C36 H361 0.950 no
C36 H362 0.950 no
C36 H363 0.950 no
C37 H371 0.950 no
C37 H372 0.950 no
C37 H373 0.950 no
C38 C39 1.525(2) yes
C38 C40 1.524(2) yes
C38 H381 0.950 no
C39 H391 0.950 no
C39 H392 0.950 no
C39 H393 0.950 no
C40 H401 0.950 no
C40 H402 0.950 no
C40 H403 0.950 no
C41 C42 1.534(2) yes
C41 C43 1.528(2) yes
C41 H411 0.950 no
C42 H421 0.950 no
C42 H422 0.950 no
C42 H423 0.950 no
C43 H431 0.950 no
C43 H432 0.950 no
C43 H433 0.950 no
C44 C45 1.523(2) yes
C44 C46 1.525(2) yes
C44 H441 0.950 no
C45 H451 0.950 no
C45 H452 0.950 no
C45 H453 0.950 no
C46 H461 0.950 no
C46 H462 0.950 no
C46 H463 0.950 no
C47 C48 1.527(2) yes
C47 C49 1.530(2) yes
C47 H471 0.950 no
C48 H481 0.950 no
C48 H482 0.950 no
C48 H483 0.950 no
C49 H491 0.950 no
C49 H492 0.950 no
C49 H493 0.950 no
C50 C51 1.529(2) yes
C50 C52 1.526(2) yes
C50 H501 0.950 no
C51 H511 0.950 no
C51 H512 0.950 no
C51 H513 0.950 no
C52 H521 0.950 no
C52 H522 0.950 no
C52 H523 0.950 no
C53 C54 1.503(5) yes
C53 H531 0.950 no
C53 H532 0.950 no
C54 C531 1.237(17) yes
C54 H541 0.950 no
C54 H542 0.950 no
C54 H543 0.950 no
C54 H5411 0.950 no
C54 H5412 0.950 no
C54 H5413 0.950 no
C55 C56 1.465(4) yes
C55 H551 0.950 no
C55 H552 0.950 no
C56 C551 1.466(19) yes
C56 H561 0.950 no
C56 H562 0.950 no
C56 H563 0.950 no
C56 H5611 0.950 no
C56 H5612 0.950 no
C56 H5613 0.950 no
C531 H5311 0.950 no
C531 H5312 0.950 no
C551 H5511 0.950 no
C551 H5512 0.950 no
